data_4321127
loop_
_publ_author_name
'Antonis T. Vlahos'
'Evagelos I. Tolis'
'Catherine P. Raptopoulou'
'Alexandros Tsohos'
'Michael P. Sigalas'
'Aris Terzis'
'Themistoklis A. Kabanos'

_publ_section_title
;
 Model Investigations of Vanadium-Protein Interactions: Novel
 Vanadium(III) and Oxovanadium(IV) Compounds with the Diamidate Ligand
 1,2-Bis(2-pyridinecarboxamide)benzene (H2bpb)
;
_journal_name_full 'Inorganic Chemistry'
_journal_page_first 2977
_journal_page_last 2985
_journal_paper_doi 10.1021/ic990837z
_journal_volume 39
_journal_year 2000
_chemical_formula_sum 'C19.36 H18.7 N4 O4.99 S0.5 V'
_chemical_formula_weight 454.22
_chemical_name_systematic
; 
 ? 
;
_space_group_IT_number 14
_symmetry_cell_setting monoclinic
_symmetry_space_group_name_Hall '-P 2yn'
_symmetry_space_group_name_H-M 'P 1 21/n 1'
_atom_sites_solution_hydrogens geom
_atom_sites_solution_primary direct
_atom_sites_solution_secondary difmap
_audit_creation_method SHELXL
_cell_angle_alpha 90.00
_cell_angle_beta 93.21(1)
_cell_angle_gamma 90.00
_cell_formula_units_Z 4
_cell_length_a 11.054(5)
_cell_length_b 11.407(5)
_cell_length_c 16.964(7)
_cell_measurement_reflns_used 25
_cell_measurement_temperature 298
_cell_measurement_theta_max 11.6
_cell_measurement_theta_min 5.1
_cell_volume 2135.7(16)
_computing_cell_refinement 'Program LEAST (UCLA Crystallographic package, C.E.Strouse 1994)'
_computing_data_collection 'Program COLLECT (UCLA Crystallographic package, C.E.Strouse 1994)'
_computing_data_reduction 'Program REDUCE (UCLA Crystallographic package, C.E.Strouse 1994)'
_computing_molecular_graphics ORTEP
_computing_structure_refinement 'SHELXL-93 (Sheldrick, 1993)'
_computing_structure_solution 'SHELXS-86 (Sheldrick, 1990)'
_diffrn_ambient_temperature 298
_diffrn_measurement_device 'Crystal Logic Dual Goniometer diffractometer'
_diffrn_measurement_method 'theta-2theta scans'
_diffrn_radiation_monochromator graphite
_diffrn_radiation_source 'fine-focus sealed tube'
_diffrn_radiation_type MoK\a
_diffrn_radiation_wavelength 0.71073
_diffrn_reflns_av_R_equivalents 0.0096
_diffrn_reflns_av_sigmaI/netI 0.0461
_diffrn_reflns_limit_h_max 13
_diffrn_reflns_limit_h_min -13
_diffrn_reflns_limit_k_max 0
_diffrn_reflns_limit_k_min -14
_diffrn_reflns_limit_l_max 20
_diffrn_reflns_limit_l_min 0
_diffrn_reflns_number 4331
_diffrn_reflns_theta_max 26.00
_diffrn_reflns_theta_min 2.15
_diffrn_standards_decay_% -3.0
_diffrn_standards_interval_count 97
_diffrn_standards_number 3
_exptl_absorpt_coefficient_mu 0.562
_exptl_absorpt_correction_T_max 1.00
_exptl_absorpt_correction_T_min 0.95
_exptl_absorpt_correction_type 'psi-scan empirical'
_exptl_crystal_colour green
_exptl_crystal_density_diffrn 1.438
_exptl_crystal_density_meas 1.42
_exptl_crystal_density_method 'floating method'
_exptl_crystal_description parallelipiped
_exptl_crystal_F_000 935
_exptl_crystal_size_max 0.35
_exptl_crystal_size_mid 0.20
_exptl_crystal_size_min 0.10
_refine_diff_density_max 0.690
_refine_diff_density_min -0.370
_refine_diff_density_rms 0.070
_refine_ls_extinction_method none
_refine_ls_goodness_of_fit_all 1.050
_refine_ls_goodness_of_fit_obs 1.070
_refine_ls_matrix_type full
_refine_ls_number_parameters 351
_refine_ls_number_reflns 4189
_refine_ls_number_restraints 1
_refine_ls_restrained_S_all 1.062
_refine_ls_restrained_S_obs 1.084
_refine_ls_R_factor_all 0.0585
_refine_ls_R_factor_obs 0.0485
_refine_ls_shift/esd_max -0.046
_refine_ls_shift/esd_mean 0.004
_refine_ls_structure_factor_coef Fsqd
_refine_ls_weighting_details 'w=1/[\s^2^(Fo^2^)+(0.0837P)^2^+1.4862P] where P=(Fo^2^+2Fc^2^)/3'
_refine_ls_weighting_scheme calc
_refine_ls_wR_factor_all 0.1512
_refine_ls_wR_factor_obs 0.1398
_reflns_number_observed 3500
_reflns_number_total 4189
_reflns_observed_criterion >2sigma(I)
_cod_data_source_file ic990837z_2.cif
_cod_data_source_block shel93
_cod_depositor_comments
;
The following automatic conversions were performed:

'_refine_ls_weighting_scheme' value 'calc
w=1/[\s^2^(Fo^2^)+(0.0837P)^2^+1.4862P] where P=(Fo^2^+2Fc^2^)/3' was
changed to 'calc'. New tag '_refine_ls_weighting_details' was
created. The value of the new tag was set to
'w=1/[\s^2^(Fo^2^)+(0.0837P)^2^+1.4862P] where P=(Fo^2^+2Fc^2^)/3'.

Automatic conversion script
Id: cif_fix_values 3143 2015-03-26 13:38:13Z robertas 
;
_cod_original_cell_volume 2136(2)
_cod_original_formula_sum 'C19.36 H18.70 N4 O4.99 S0.50 V'
_cod_database_code 4321127

loop_
_symmetry_equiv_pos_as_xyz
'x, y, z'
'x+1/2, -y+1/2, z+1/2'
'-x, -y, -z'
'-x-1/2, y-1/2, -z-1/2'

loop_
_atom_site_aniso_label
_atom_site_aniso_U_11
_atom_site_aniso_U_22
_atom_site_aniso_U_33
_atom_site_aniso_U_23
_atom_site_aniso_U_13
_atom_site_aniso_U_12
V 0.0355(3) 0.0246(2) 0.0383(3) 0.0007(2) 0.0025(2) 0.0017(2)
O 0.0467(10) 0.0340(9) 0.0461(10) 0.0012(8) 0.0007(8) -0.0052(8)
N1 0.0394(11) 0.0324(11) 0.0429(12) 0.0041(9) -0.0011(9) -0.0009(9)
N2 0.0407(12) 0.0301(11) 0.0542(13) 0.0012(10) 0.0041(10) 0.0037(9)
N3 0.0403(11) 0.0334(11) 0.0446(12) -0.0055(9) 0.0079(9) -0.0013(9)
N4 0.0402(11) 0.0284(10) 0.0394(11) 0.0004(8) -0.0005(9) -0.0004(8)
OW 0.0398(12) 0.0363(11) 0.0588(13) 0.0080(9) 0.0013(9) -0.0023(9)
C1 0.055(2) 0.041(2) 0.046(2) 0.0038(12) 0.0042(13) 0.0016(13)
C2 0.062(2) 0.063(2) 0.049(2) 0.004(2) 0.0045(15) -0.004(2)
C3 0.067(2) 0.069(2) 0.050(2) 0.019(2) -0.005(2) -0.005(2)
C4 0.052(2) 0.050(2) 0.060(2) 0.0196(15) -0.0053(14) 0.0020(14)
C5 0.0366(13) 0.0355(13) 0.053(2) 0.0114(12) -0.0021(11) -0.0030(11)
C6 0.0357(13) 0.0306(13) 0.067(2) 0.0097(12) 0.0036(12) -0.0002(10)
O1 0.0581(13) 0.0412(12) 0.088(2) 0.0212(11) 0.0118(12) 0.0164(10)
C7 0.0369(13) 0.0333(13) 0.068(2) -0.0103(13) 0.0153(13) -0.0020(11)
C8 0.050(2) 0.041(2) 0.089(3) -0.005(2) 0.014(2) 0.0065(14)
C9 0.058(2) 0.051(2) 0.113(3) -0.023(2) 0.032(2) 0.007(2)
C10 0.069(2) 0.063(2) 0.088(3) -0.029(2) 0.033(2) 0.000(2)
C11 0.059(2) 0.056(2) 0.065(2) -0.016(2) 0.020(2) -0.002(2)
C12 0.0385(14) 0.0363(13) 0.059(2) -0.0096(12) 0.0141(12) -0.0035(11)
C13 0.0428(14) 0.0447(14) 0.0396(14) -0.0028(11) 0.0038(11) -0.0068(12)
O2 0.077(2) 0.079(2) 0.0387(12) -0.0067(11) 0.0046(11) 0.0104(13)
C14 0.0388(13) 0.0362(13) 0.0397(13) 0.0016(10) -0.0024(10) -0.0044(11)
C15 0.055(2) 0.055(2) 0.045(2) 0.0060(14) -0.0085(13) 0.0028(14)
C16 0.064(2) 0.051(2) 0.060(2) 0.008(2) -0.015(2) 0.014(2)
C17 0.054(2) 0.043(2) 0.065(2) -0.0029(14) -0.0036(15) 0.0130(14)
C18 0.049(2) 0.0382(14) 0.044(2) -0.0016(12) 0.0006(12) 0.0062(12)
S 0.087(3) 0.206(6) 0.227(7) -0.093(5) 0.068(4) -0.029(3)
O3 0.033(2) 0.117(5) 0.131(5) 0.045(4) 0.016(2) 0.017(2)
OM 0.042(4) 0.188(11) 0.033(4) -0.030(4) 0.027(3) -0.045(5)
CM 0.047(6) 0.071(7) 0.023(4) 0.019(5) -0.024(4) -0.012(5)

loop_
_atom_site_label
_atom_site_type_symbol
_atom_site_fract_x
_atom_site_fract_y
_atom_site_fract_z
_atom_site_U_iso_or_equiv
_atom_site_thermal_displace_type
_atom_site_occupancy
_atom_site_calc_flag
_atom_site_refinement_flags
_atom_site_disorder_group
V V -0.01231(4) 0.20013(3) 0.58803(2) 0.0328(2) Uani 1 d . .
O O -0.1146(2) 0.1022(2) 0.56999(11) 0.0424(4) Uani 1 d . .
N1 N -0.0017(2) 0.2443(2) 0.46534(13) 0.0384(5) Uani 1 d . .
N2 N -0.1007(2) 0.3546(2) 0.58145(14) 0.0416(5) Uani 1 d . .
N3 N -0.0213(2) 0.2377(2) 0.70358(14) 0.0392(5) Uani 1 d . .
N4 N 0.1156(2) 0.0777(2) 0.64107(13) 0.0361(5) Uani 1 d . .
OW O 0.1606(2) 0.3029(2) 0.59015(14) 0.0450(5) Uani 1 d . .
C1 C 0.0519(3) 0.1855(3) 0.4082(2) 0.0474(7) Uani 1 d . .
C2 C 0.0449(3) 0.2219(3) 0.3300(2) 0.0578(8) Uani 1 d . .
C3 C -0.0184(3) 0.3233(3) 0.3103(2) 0.0622(9) Uani 1 d . .
C4 C -0.0727(3) 0.3852(3) 0.3693(2) 0.0542(8) Uani 1 d . .
C5 C -0.0634(2) 0.3433(2) 0.4459(2) 0.0419(6) Uani 1 d . .
C6 C -0.1205(2) 0.4075(2) 0.5116(2) 0.0443(6) Uani 1 d . .
O1 O -0.1782(2) 0.4992(2) 0.4972(2) 0.0622(6) Uani 1 d . .
C7 C -0.1402(2) 0.3979(2) 0.6544(2) 0.0458(7) Uani 1 d . .
C8 C -0.2158(3) 0.4937(3) 0.6651(3) 0.0596(9) Uani 1 d . .
C9 C -0.2455(4) 0.5259(3) 0.7407(3) 0.0726(12) Uani 1 d . .
C10 C -0.2004(4) 0.4644(4) 0.8051(3) 0.0720(11) Uani 1 d . .
C11 C -0.1257(3) 0.3685(3) 0.7962(2) 0.0595(9) Uani 1 d . .
C12 C -0.0953(2) 0.3340(2) 0.7215(2) 0.0440(6) Uani 1 d . .
C13 C 0.0405(3) 0.1725(3) 0.7579(2) 0.0423(6) Uani 1 d . .
O2 O 0.0459(2) 0.1819(2) 0.83037(13) 0.0646(7) Uani 1 d . .
C14 C 0.1144(2) 0.0780(2) 0.7202(2) 0.0384(6) Uani 1 d . .
C15 C 0.1785(3) -0.0039(3) 0.7661(2) 0.0520(7) Uani 1 d . .
C16 C 0.2480(3) -0.0852(3) 0.7295(2) 0.0589(9) Uani 1 d . .
C17 C 0.2516(3) -0.0841(3) 0.6486(2) 0.0541(8) Uani 1 d . .
C18 C 0.1834(3) -0.0015(3) 0.6060(2) 0.0437(6) Uani 1 d . .
HWA H 0.2141(37) 0.2768(36) 0.5918(24) 0.054(13) Uiso 1 d . .
HWB H 0.1616(35) 0.3719(40) 0.5617(23) 0.070(11) Uiso 1 d . .
H1 H 0.0948(29) 0.1196(31) 0.4230(18) 0.045(8) Uiso 1 d . .
H2 H 0.1007(37) 0.1795(36) 0.2900(24) 0.072(12) Uiso 1 d . .
H3 H -0.0273(31) 0.3534(32) 0.2551(21) 0.055(9) Uiso 1 d . .
H4 H -0.1171(30) 0.4533(32) 0.3571(19) 0.051(9) Uiso 1 d . .
H8 H -0.2353(30) 0.5273(30) 0.6240(19) 0.042(9) Uiso 1 d . .
H9 H -0.2913(37) 0.5987(38) 0.7476(24) 0.076(12) Uiso 1 d . .
H10 H -0.2138(39) 0.4811(39) 0.8608(26) 0.079(12) Uiso 1 d . .
H11 H -0.1031(41) 0.3264(40) 0.8410(27) 0.079(14) Uiso 1 d . .
H15 H 0.1751(31) -0.0047(30) 0.8200(21) 0.052(9) Uiso 1 d . .
H16 H 0.2930(35) -0.1346(37) 0.7576(23) 0.070(11) Uiso 1 d . .
H17 H 0.2932(29) -0.1413(31) 0.6171(20) 0.050(9) Uiso 1 d . .
H18 H 0.1796(32) 0.0023(32) 0.5538(22) 0.056(10) Uiso 1 d . .
S S 0.4645(4) 0.2171(6) 0.5508(4) 0.171(3) Uani 0.604(8) d P .
O3 O 0.3851(4) 0.2211(5) 0.6099(4) 0.093(2) Uani 0.604(8) d P .
C19 C 0.4846(14) 0.3867(14) 0.5202(9) 0.158(5) Uiso 0.604(8) d P .
C20 C 0.6067(19) 0.2370(17) 0.5665(12) 0.190(7) Uiso 0.604(8) d P .
OM O 0.5047(6) 0.2743(12) 0.5960(4) 0.087(4) Uani 0.361(10) d P .
CM C 0.4704(11) 0.2275(13) 0.5216(6) 0.048(4) Uani 0.361(10) d P .
W3 O 0.3577(15) 0.1886(14) 0.5372(10) 0.049(6) Uiso 0.133(8) d P .

loop_
_atom_type_symbol
_atom_type_description
_atom_type_scat_dispersion_real
_atom_type_scat_dispersion_imag
_atom_type_scat_source
C C 0.0033 0.0016 'International Tables Vol C Tables 4.2.6.8 and 6.1.1.4'
H H 0.0000 0.0000 'International Tables Vol C Tables 4.2.6.8 and 6.1.1.4'
N N 0.0061 0.0033 'International Tables Vol C Tables 4.2.6.8 and 6.1.1.4'
O O 0.0106 0.0060 'International Tables Vol C Tables 4.2.6.8 and 6.1.1.4'
V V 0.3005 0.5294 'International Tables Vol C Tables 4.2.6.8 and 6.1.1.4'
S S 0.1246 0.1234 'International Tables Vol C Tables 4.2.6.8 and 6.1.1.4'

loop_
_geom_angle_atom_site_label_1
_geom_angle_atom_site_label_2
_geom_angle_atom_site_label_3
_geom_angle
_geom_angle_site_symmetry_1
_geom_angle_site_symmetry_3
_geom_angle_publ_flag
O V N3 105.11(10) . . ?
O V N2 105.28(10) . . ?
N3 V N2 79.49(10) . . ?
O V N4 93.86(10) . . ?
N3 V N4 78.35(9) . . ?
N2 V N4 153.81(9) . . ?
O V N1 93.12(9) . . ?
N3 V N1 154.16(10) . . ?
N2 V N1 78.11(9) . . ?
N4 V N1 119.17(9) . . ?
O V OW 163.22(10) . . ?
N3 V OW 87.81(9) . . ?
N2 V OW 87.34(10) . . ?
N4 V OW 78.05(9) . . ?
N1 V OW 78.48(9) . . ?
C1 N1 C5 118.6(2) . . ?
C1 N1 V 129.1(2) . . ?
C5 N1 V 112.2(2) . . ?
C6 N2 C7 124.9(2) . . ?
C6 N2 V 119.9(2) . . ?
C7 N2 V 115.2(2) . . ?
C13 N3 C12 124.2(2) . . ?
C13 N3 V 119.9(2) . . ?
C12 N3 V 115.8(2) . . ?
C18 N4 C14 118.9(2) . . ?
C18 N4 V 128.8(2) . . ?
C14 N4 V 112.0(2) . . ?
N1 C1 C2 122.5(3) . . ?
C3 C2 C1 118.7(3) . . ?
C2 C3 C4 119.0(3) . . ?
C5 C4 C3 119.2(3) . . ?
N1 C5 C4 122.0(3) . . ?
N1 C5 C6 117.0(2) . . ?
C4 C5 C6 121.1(3) . . ?
O1 C6 N2 127.6(3) . . ?
O1 C6 C5 119.8(3) . . ?
N2 C6 C5 112.5(2) . . ?
C8 C7 C12 118.9(3) . . ?
C8 C7 N2 126.9(3) . . ?
C12 C7 N2 114.2(2) . . ?
C9 C8 C7 120.1(4) . . ?
C10 C9 C8 120.4(3) . . ?
C9 C10 C11 120.8(4) . . ?
C10 C11 C12 120.0(4) . . ?
C11 C12 N3 126.2(3) . . ?
C11 C12 C7 119.8(3) . . ?
N3 C12 C7 114.0(2) . . ?
O2 C13 N3 129.1(3) . . ?
O2 C13 C14 119.1(3) . . ?
N3 C13 C14 111.8(2) . . ?
N4 C14 C15 121.8(3) . . ?
N4 C14 C13 117.3(2) . . ?
C15 C14 C13 120.9(3) . . ?
C16 C15 C14 118.8(3) . . ?
C15 C16 C17 119.5(3) . . ?
C16 C17 C18 118.8(3) . . ?
N4 C18 C17 122.1(3) . . ?
CM S OM 118.2(23) . . ?
CM S W3 93.0(20) . . ?
OM S W3 129.9(10) . . ?
CM S O3 144.5(21) . . ?
OM S O3 73.4(5) . . ?
W3 S O3 60.0(8) . . ?
CM S C20 87.2(18) . . ?
OM S C20 55.7(8) . . ?
W3 S C20 172.7(12) . . ?
O3 S C20 122.6(9) . . ?
CM S C19 60.8(23) . . ?
OM S C19 63.8(8) . . ?
W3 S C19 108.8(10) . . ?
O3 S C19 103.9(6) . . ?
C20 S C19 77.6(9) . . ?
W3 O3 S 54.8(8) . . ?
W3 O3 OM 97.3(9) . . ?
S O3 OM 44.3(4) . . ?
W3 O3 CM 48.4(9) . . ?
S O3 CM 9.5(5) . . ?
OM O3 CM 49.0(5) . . ?
OM C19 CM 45.3(6) . . ?
OM C19 S 32.2(4) . . ?
CM C19 S 14.3(4) . . ?
OM C20 S 42.2(7) . . ?
OM C20 CM 54.8(10) . . ?
S C20 CM 18.2(5) . . ?
S OM C20 82.1(11) . . ?
S OM CM 19.0(7) . . ?
C20 OM CM 74.4(11) . . ?
S OM O3 62.2(6) . . ?
C20 OM O3 135.3(14) . . ?
CM OM O3 77.9(7) . . ?
S OM C19 84.0(8) . . ?
C20 OM C19 91.8(11) . . ?
CM OM C19 67.4(8) . . ?
O3 OM C19 109.0(7) . . ?
S CM W3 64.8(18) . . ?
S CM OM 42.9(17) . . ?
W3 CM OM 98.8(11) . . ?
S CM C20 74.6(16) . . ?
W3 CM C20 138.7(12) . . ?
OM CM C20 50.8(8) . . ?
S CM O3 26.0(16) . . ?
W3 CM O3 45.9(8) . . ?
OM CM O3 53.0(5) . . ?
C20 CM O3 97.1(8) . . ?
S CM C19 104.8(25) . . ?
W3 CM C19 114.0(12) . . ?
OM CM C19 67.3(9) . . ?
C20 CM C19 82.2(10) . . ?
O3 CM C19 95.7(9) . . ?
S W3 O3 65.2(9) . . ?
S W3 CM 22.3(5) . . ?
O3 W3 CM 85.7(11) . . ?

loop_
_geom_bond_atom_site_label_1
_geom_bond_atom_site_label_2
_geom_bond_distance
_geom_bond_site_symmetry_2
_geom_bond_publ_flag
V O 1.607(2) . ?
V N3 2.014(2) . ?
V N2 2.015(2) . ?
V N4 2.148(2) . ?
V N1 2.151(2) . ?
V OW 2.241(2) . ?
N1 C1 1.343(4) . ?
N1 C5 1.350(4) . ?
N2 C6 1.337(4) . ?
N2 C7 1.423(4) . ?
N3 C13 1.341(4) . ?
N3 C12 1.413(4) . ?
N4 C18 1.336(4) . ?
N4 C14 1.343(3) . ?
C1 C2 1.389(5) . ?
C2 C3 1.383(5) . ?
C3 C4 1.390(5) . ?
C4 C5 1.383(4) . ?
C5 C6 1.502(4) . ?
C6 O1 1.242(3) . ?
C7 C8 1.394(4) . ?
C7 C12 1.417(4) . ?
C8 C9 1.390(6) . ?
C9 C10 1.368(7) . ?
C10 C11 1.384(5) . ?
C11 C12 1.386(4) . ?
C13 O2 1.233(4) . ?
C13 C14 1.516(4) . ?
C14 C15 1.385(4) . ?
C15 C16 1.375(5) . ?
C16 C17 1.376(5) . ?
C17 C18 1.384(4) . ?
S CM 0.517(11) . ?
S OM 1.082(9) . ?
S W3 1.23(2) . ?
S O3 1.370(7) . ?
S C20 1.60(2) . ?
S C19 2.02(2) . ?
O3 W3 1.31(2) . ?
O3 OM 1.484(8) . ?
O3 CM 1.817(14) . ?
C19 OM 1.82(2) . ?
C19 CM 1.82(2) . ?
C20 OM 1.33(2) . ?
C20 CM 1.65(2) . ?
OM CM 1.403(14) . ?
CM W3 1.36(2) . ?
